data_1575555
loop_
_publ_author_name
'Yang, Wenbang'
'White, Andrew J. P.'
'Crimmin, Mark R.'

_publ_section_title
;
 Synthesis, properties, and chemoselective reactions of an AlH-BH
 functional group.
;
_journal_issue 37
_journal_name_full 'Chemical science'
_journal_page_first 17193
_journal_page_last 17199
_journal_paper_doi 10.1039/d5sc05133a
_journal_volume 16
_journal_year 2025
_chemical_formula_moiety 'C51 H73 Al B N5'
_chemical_formula_sum 'C51 H73 Al B N5'
_chemical_formula_weight 793.93
_space_group_crystal_system triclinic
_space_group_IT_number 2
_space_group_name_Hall '-P 1'
_space_group_name_H-M_alt 'P -1'
_atom_sites_solution_hydrogens mixed
_audit_creation_method SHELXL-2019/3
_audit_update_record
;
2025-08-22 deposited with the CCDC.	2025-08-28 downloaded from the CCDC.
;
_cell_angle_alpha 75.079(6)
_cell_angle_beta 72.532(6)
_cell_angle_gamma 74.007(6)
_cell_formula_units_Z 2
_cell_length_a 11.1773(8)
_cell_length_b 13.0784(8)
_cell_length_c 18.2008(12)
_cell_measurement_reflns_used 4016
_cell_measurement_temperature 173(2)
_cell_measurement_theta_max 73.2000
_cell_measurement_theta_min 3.5970
_cell_volume 2395.0(3)
_computing_cell_refinement 'CrysAlisPro, Rigaku OD'
_computing_data_collection 'CrysAlisPro, Rigaku OD'
_computing_data_reduction 'CrysAlisPro, Rigaku OD'
_computing_molecular_graphics 'Bruker SHELXTL'
_computing_publication_material 'CIFTAB-2014 (Sheldrick, 2017)'
_computing_structure_refinement 'SHELXL-2019/2 (Sheldrick, 2019)'
_computing_structure_solution 'SHELXS-2014 (Sheldrick, 2017)'
_diffrn_ambient_temperature 173(2)
_diffrn_detector_area_resol_mean 10.4115
_diffrn_measured_fraction_theta_full 0.978
_diffrn_measured_fraction_theta_max 0.939
_diffrn_measurement_device_type 'Agilent Xcalibur PX Ultra A'
_diffrn_measurement_method 'omega scans'
_diffrn_radiation_type CuK\a
_diffrn_radiation_wavelength 1.54184
_diffrn_reflns_av_R_equivalents 0.0392
_diffrn_reflns_av_unetI/netI 0.0622
_diffrn_reflns_Laue_measured_fraction_full 0.978
_diffrn_reflns_Laue_measured_fraction_max 0.939
_diffrn_reflns_limit_h_max 11
_diffrn_reflns_limit_h_min -13
_diffrn_reflns_limit_k_max 16
_diffrn_reflns_limit_k_min -13
_diffrn_reflns_limit_l_max 19
_diffrn_reflns_limit_l_min -22
_diffrn_reflns_number 13736
_diffrn_reflns_point_group_measured_fraction_full 0.978
_diffrn_reflns_point_group_measured_fraction_max 0.939
_diffrn_reflns_theta_full 67.684
_diffrn_reflns_theta_max 73.706
_diffrn_reflns_theta_min 3.581
_diffrn_source 'Enhance Ultra (Cu) X-ray Source'
_exptl_absorpt_coefficient_mu 0.648
_exptl_absorpt_correction_T_max 0.961
_exptl_absorpt_correction_T_min 0.931
_exptl_absorpt_correction_type analytical
_exptl_absorpt_process_details
; 
CrysAlisPro 1.171.42.49 (Rigaku Oxford Diffraction, 2022) 
Analytical numeric absorption correction using a multifaceted crystal 
model based on expressions derived by R.C. Clark & J.S. Reid. 
(Clark, R. C. & Reid, J. S. (1995). Acta Cryst. A51, 887-897) 
Empirical absorption correction using spherical harmonics, 
implemented in SCALE3 ABSPACK scaling algorithm. 
;
_exptl_crystal_colour Yellow
_exptl_crystal_density_diffrn 1.101
_exptl_crystal_description blocks
_exptl_crystal_F_000 864
_exptl_crystal_size_max 0.184
_exptl_crystal_size_mid 0.121
_exptl_crystal_size_min 0.091
_refine_diff_density_max 0.218
_refine_diff_density_min -0.199
_refine_diff_density_rms 0.040
_refine_ls_extinction_method none
_refine_ls_goodness_of_fit_ref 0.997
_refine_ls_hydrogen_treatment mixed
_refine_ls_matrix_type full
_refine_ls_number_parameters 548
_refine_ls_number_reflns 9081
_refine_ls_number_restraints 1
_refine_ls_restrained_S_all 0.997
_refine_ls_R_factor_all 0.0819
_refine_ls_R_factor_gt 0.0497
_refine_ls_shift/su_max 0.001
_refine_ls_shift/su_mean 0.000
_refine_ls_structure_factor_coef Fsqd
_refine_ls_weighting_details 'w=1/[\s^2^(Fo^2^)+(0.0630P)^2^] where P=(Fo^2^+2Fc^2^)/3'
_refine_ls_weighting_scheme calc
_refine_ls_wR_factor_gt 0.1190
_refine_ls_wR_factor_ref 0.1365
_reflns_Friedel_coverage 0.000
_reflns_number_gt 6135
_reflns_number_total 9081
_reflns_threshold_expression 'I > 2\s(I)'
_cod_data_source_file d5sc05133a3.cif
_cod_data_source_block 5
_cod_depositor_comments 'Adding full bibliography for 1575552--1575556.cif.'
_cod_database_code 1575555
_shelx_shelxl_version_number 2019/3
_shelx_space_group_comment
; 
The symmetry employed for this shelxl refinement is uniquely defined 
by the following loop, which should always be used as a source of 
symmetry information in preference to the above space-group names. 
They are only intended as comments. 
;

loop_
_space_group_symop_operation_xyz
'x, y, z'
'-x, -y, -z'

loop_
_atom_site_label
_atom_site_type_symbol
_atom_site_fract_x
_atom_site_fract_y
_atom_site_fract_z
_atom_site_U_iso_or_equiv
_atom_site_adp_type
_atom_site_occupancy
_atom_site_site_symmetry_order
_atom_site_calc_flag
_atom_site_refinement_flags_posn
_atom_site_refinement_flags_adp
_atom_site_refinement_flags_occupancy
_atom_site_disorder_assembly
_atom_site_disorder_group
Al1 Al 0.59033(5) 0.76736(5) 0.30179(3) 0.02889(13) Uani 1 1 d . . . . .
H1 H 0.587(2) 0.6871(18) 0.3818(13) 0.034(6) Uiso 1 1 d . . . . .
N1 N 0.49820(15) 0.90716(13) 0.32305(9) 0.0308(3) Uani 1 1 d . . . . .
C1 C 0.5509(2) 0.96011(16) 0.35491(12) 0.0348(4) Uani 1 1 d . . . . .
C2 C 0.6818(2) 0.93442(17) 0.35183(13) 0.0381(5) Uani 1 1 d . . . . .
H2A H 0.707448 0.965599 0.384797 0.046 Uiso 1 1 calc R U . . .
N3 N 0.75640(15) 0.80193(13) 0.26919(9) 0.0314(3) Uani 1 1 d . . . . .
C3 C 0.77909(19) 0.86824(16) 0.30590(12) 0.0354(4) Uani 1 1 d . . . . .
C4 C 0.4685(2) 1.05313(19) 0.39421(15) 0.0459(5) Uani 1 1 d . . . . .
H4A H 0.422997 1.106756 0.357633 0.069 Uiso 1 1 calc R U . . .
H4B H 0.523012 1.086994 0.409607 0.069 Uiso 1 1 calc R U . . .
H4C H 0.406062 1.026078 0.440917 0.069 Uiso 1 1 calc R U . . .
C5 C 0.9145(2) 0.87619(19) 0.29792(16) 0.0467(5) Uani 1 1 d . . . . .
H5A H 0.939148 0.841016 0.347272 0.070 Uiso 1 1 calc R U . . .
H5B H 0.919449 0.952617 0.285780 0.070 Uiso 1 1 calc R U . . .
H5C H 0.972969 0.840108 0.255511 0.070 Uiso 1 1 calc R U . . .
C6 C 0.36866(19) 0.95419(16) 0.31483(12) 0.0341(4) Uani 1 1 d . . . . .
C7 C 0.3515(2) 1.02849(17) 0.24591(13) 0.0398(5) Uani 1 1 d . . . . .
C8 C 0.2260(2) 1.0779(2) 0.24085(16) 0.0512(6) Uani 1 1 d . . . . .
H8A H 0.211458 1.130094 0.195510 0.061 Uiso 1 1 calc R U . . .
C9 C 0.1226(2) 1.0523(2) 0.30073(19) 0.0588(7) Uani 1 1 d . . . . .
H9A H 0.037747 1.087913 0.296626 0.071 Uiso 1 1 calc R U . . .
C10 C 0.1415(2) 0.9755(2) 0.36643(17) 0.0511(6) Uani 1 1 d . . . . .
H10A H 0.069204 0.956709 0.406160 0.061 Uiso 1 1 calc R U . . .
C11 C 0.2643(2) 0.92494(18) 0.37558(14) 0.0399(5) Uani 1 1 d . . . . .
C12 C 0.4648(2) 1.05568(19) 0.17904(14) 0.0472(5) Uani 1 1 d . . . . .
H12A H 0.539084 0.993382 0.184813 0.057 Uiso 1 1 calc R U . . .
C13 C 0.5038(4) 1.1540(3) 0.1843(2) 0.0864(11) Uani 1 1 d . . . . .
H13A H 0.432092 1.216836 0.181405 0.130 Uiso 1 1 calc R U . . .
H13B H 0.577903 1.167559 0.140800 0.130 Uiso 1 1 calc R U . . .
H13C H 0.526772 1.141815 0.234261 0.130 Uiso 1 1 calc R U . . .
C14 C 0.4475(4) 1.0682(3) 0.09821(18) 0.0917(13) Uani 1 1 d . . . . .
H14A H 0.429706 1.001376 0.093067 0.138 Uiso 1 1 calc R U . . .
H14B H 0.526006 1.082582 0.059058 0.138 Uiso 1 1 calc R U . . .
H14C H 0.375358 1.128764 0.089782 0.138 Uiso 1 1 calc R U . . .
C15 C 0.2822(2) 0.8414(2) 0.44899(14) 0.0464(5) Uani 1 1 d . . . . .
H15A H 0.375294 0.823446 0.448592 0.056 Uiso 1 1 calc R U . . .
C16 C 0.2051(3) 0.8833(3) 0.52501(18) 0.0700(8) Uani 1 1 d . . . . .
H16A H 0.226311 0.951563 0.524041 0.105 Uiso 1 1 calc R U . . .
H16B H 0.226928 0.829537 0.570283 0.105 Uiso 1 1 calc R U . . .
H16C H 0.113028 0.895340 0.529074 0.105 Uiso 1 1 calc R U . . .
C17 C 0.2454(3) 0.7377(2) 0.44916(17) 0.0597(7) Uani 1 1 d . . . . .
H17A H 0.154120 0.753046 0.450004 0.090 Uiso 1 1 calc R U . . .
H17B H 0.261317 0.683806 0.495734 0.090 Uiso 1 1 calc R U . . .
H17C H 0.297020 0.709295 0.401846 0.090 Uiso 1 1 calc R U . . .
C18 C 0.86072(18) 0.73679(17) 0.22082(12) 0.0336(4) Uani 1 1 d . . . . .
C19 C 0.93244(19) 0.64108(17) 0.25708(13) 0.0370(4) Uani 1 1 d . . . . .
C20 C 1.0280(2) 0.5767(2) 0.20818(14) 0.0453(5) Uani 1 1 d . . . . .
H20A H 1.077869 0.511719 0.230997 0.054 Uiso 1 1 calc R U . . .
C21 C 1.0510(2) 0.6055(2) 0.12804(15) 0.0520(6) Uani 1 1 d . . . . .
H21A H 1.115177 0.559849 0.096090 0.062 Uiso 1 1 calc R U . . .
C22 C 0.9811(2) 0.7009(2) 0.09352(14) 0.0504(6) Uani 1 1 d . . . . .
H22A H 0.998806 0.720225 0.037930 0.061 Uiso 1 1 calc R U . . .
C23 C 0.8854(2) 0.76894(19) 0.13851(13) 0.0406(5) Uani 1 1 d . . . . .
C24 C 0.9126(2) 0.60670(18) 0.34556(13) 0.0408(5) Uani 1 1 d . . . . .
H24A H 0.844865 0.664409 0.370202 0.049 Uiso 1 1 calc R U . . .
C25 C 1.0350(2) 0.5956(2) 0.37146(16) 0.0521(6) Uani 1 1 d . . . . .
H25A H 1.101231 0.535768 0.351280 0.078 Uiso 1 1 calc R U . . .
H25B H 1.015941 0.580762 0.428893 0.078 Uiso 1 1 calc R U . . .
H25C H 1.065957 0.663104 0.350741 0.078 Uiso 1 1 calc R U . . .
C26 C 0.8657(3) 0.5003(2) 0.37673(16) 0.0542(6) Uani 1 1 d . . . . .
H26A H 0.782445 0.509918 0.365476 0.081 Uiso 1 1 calc R U . . .
H26B H 0.856550 0.479821 0.433543 0.081 Uiso 1 1 calc R U . . .
H26C H 0.928118 0.443107 0.351095 0.081 Uiso 1 1 calc R U . . .
C27 C 0.8126(2) 0.8767(2) 0.10067(14) 0.0527(6) Uani 1 1 d . . . . .
H27A H 0.720992 0.886405 0.131633 0.063 Uiso 1 1 calc R U . . .
C28 C 0.8132(4) 0.8838(3) 0.01636(19) 0.0822(11) Uani 1 1 d . . . . .
H28A H 0.900724 0.882068 -0.016627 0.123 Uiso 1 1 calc R U . . .
H28B H 0.756322 0.951585 -0.001423 0.123 Uiso 1 1 calc R U . . .
H28C H 0.782945 0.822255 0.012454 0.123 Uiso 1 1 calc R U . . .
C29 C 0.8628(4) 0.9703(2) 0.10505(18) 0.0756(9) Uani 1 1 d . . . . .
H29A H 0.955332 0.958620 0.080856 0.113 Uiso 1 1 calc R U . . .
H29B H 0.847041 0.975271 0.160097 0.113 Uiso 1 1 calc R U . . .
H29C H 0.818797 1.037743 0.077035 0.113 Uiso 1 1 calc R U . . .
C30 C 0.53094(18) 0.71319(16) 0.22718(11) 0.0316(4) Uani 1 1 d . . . . .
B31 B 0.45180(18) 0.61965(19) 0.26181(13) 0.0343(5) Uani 1 1 d D . . . .
H31 H 0.3450(2) 0.6486(14) 0.2791(13) 0.046(7) Uiso 1 1 d D . . . .
N32 N 0.50132(16) 0.50782(14) 0.27787(10) 0.0346(4) Uani 1 1 d . . . . .
C33 C 0.6393(2) 0.45581(18) 0.26530(14) 0.0428(5) Uani 1 1 d . . . . .
H33A H 0.659338 0.424498 0.316960 0.051 Uiso 1 1 calc R U . . .
H33B H 0.690192 0.511873 0.238206 0.051 Uiso 1 1 calc R U . . .
C34 C 0.6799(2) 0.3672(2) 0.21739(16) 0.0482(6) Uani 1 1 d . . . . .
H34A H 0.617021 0.319783 0.237662 0.058 Uiso 1 1 calc R U . . .
H34B H 0.678137 0.400714 0.162258 0.058 Uiso 1 1 calc R U . . .
N35 N 0.8075(2) 0.30115(19) 0.21935(16) 0.0624(6) Uani 1 1 d . . . . .
C36 C 0.4138(2) 0.43587(16) 0.31816(12) 0.0338(4) Uani 1 1 d . . . . .
C37 C 0.3950(2) 0.39950(17) 0.39921(12) 0.0405(5) Uani 1 1 d . . . . .
C38 C 0.3085(2) 0.33168(18) 0.43740(13) 0.0445(5) Uani 1 1 d . . . . .
H38A H 0.295709 0.306303 0.492421 0.053 Uiso 1 1 calc R U . . .
C39 C 0.2414(2) 0.30064(17) 0.39790(13) 0.0407(5) Uani 1 1 d . . . . .
C40 C 0.2614(2) 0.33809(17) 0.31751(13) 0.0381(4) Uani 1 1 d . . . . .
H40A H 0.216014 0.316681 0.289487 0.046 Uiso 1 1 calc R U . . .
C41 C 0.3465(2) 0.40660(16) 0.27647(12) 0.0343(4) Uani 1 1 d . . . . .
C42 C 0.4620(3) 0.4342(2) 0.44590(14) 0.0580(7) Uani 1 1 d . . . . .
H42A H 0.409510 0.432654 0.499889 0.087 Uiso 1 1 calc R U . . .
H42B H 0.474618 0.507919 0.422115 0.087 Uiso 1 1 calc R U . . .
H42C H 0.545593 0.384629 0.446168 0.087 Uiso 1 1 calc R U . . .
C43 C 0.1446(2) 0.2305(2) 0.44091(16) 0.0550(6) Uani 1 1 d . . . . .
H43A H 0.162515 0.191983 0.491557 0.082 Uiso 1 1 calc R U . . .
H43B H 0.150663 0.177956 0.409395 0.082 Uiso 1 1 calc R U . . .
H43C H 0.057816 0.276337 0.449597 0.082 Uiso 1 1 calc R U . . .
C44 C 0.3616(2) 0.44861(19) 0.18980(12) 0.0419(5) Uani 1 1 d . . . . .
H44A H 0.329570 0.527328 0.180238 0.063 Uiso 1 1 calc R U . . .
H44B H 0.312546 0.414470 0.170271 0.063 Uiso 1 1 calc R U . . .
H44C H 0.452606 0.431405 0.162445 0.063 Uiso 1 1 calc R U . . .
C45 C 0.9063(3) 0.3610(3) 0.1785(3) 0.0929(13) Uani 1 1 d . . . . .
H45A H 0.905487 0.383878 0.122967 0.139 Uiso 1 1 calc R U . . .
H45B H 0.990203 0.314912 0.183337 0.139 Uiso 1 1 calc R U . . .
H45C H 0.890665 0.425008 0.201438 0.139 Uiso 1 1 calc R U . . .
C46 C 0.8315(3) 0.2052(3) 0.1867(2) 0.0793(10) Uani 1 1 d . . . . .
H46A H 0.770596 0.159899 0.218845 0.119 Uiso 1 1 calc R U . . .
H46B H 0.919368 0.164018 0.186103 0.119 Uiso 1 1 calc R U . . .
H46C H 0.820593 0.226708 0.132947 0.119 Uiso 1 1 calc R U . . .
N47 N 0.54261(17) 0.76419(14) 0.15616(10) 0.0382(4) Uani 1 1 d . . . . .
C48 C 0.4912(2) 0.72877(18) 0.10582(12) 0.0414(5) Uani 1 1 d . . . . .
C49 C 0.5734(3) 0.6601(2) 0.05502(13) 0.0495(6) Uani 1 1 d . . . . .
C50 C 0.5224(3) 0.6292(2) 0.00525(14) 0.0622(8) Uani 1 1 d . . . . .
H50A H 0.576488 0.581109 -0.028407 0.075 Uiso 1 1 calc R U . . .
C51 C 0.3957(4) 0.6666(3) 0.00369(15) 0.0685(9) Uani 1 1 d . . . . .
H51A H 0.363041 0.644900 -0.031084 0.082 Uiso 1 1 calc R U . . .
C52 C 0.3157(3) 0.7357(2) 0.05259(15) 0.0606(7) Uani 1 1 d . . . . .
H52A H 0.228405 0.762355 0.050452 0.073 Uiso 1 1 calc R U . . .
C53 C 0.3609(2) 0.76737(19) 0.10535(13) 0.0467(5) Uani 1 1 d . . . . .
C54 C 0.7137(3) 0.6197(2) 0.05298(16) 0.0625(7) Uani 1 1 d . . . . .
H54A H 0.764258 0.660259 0.006690 0.094 Uiso 1 1 calc R U . . .
H54B H 0.738899 0.542461 0.050422 0.094 Uiso 1 1 calc R U . . .
H54C H 0.729398 0.629899 0.100492 0.094 Uiso 1 1 calc R U . . .
C55 C 0.2690(2) 0.8396(2) 0.15944(16) 0.0549(6) Uani 1 1 d . . . . .
H55A H 0.228537 0.795062 0.207809 0.082 Uiso 1 1 calc R U . . .
H55B H 0.202715 0.887291 0.133714 0.082 Uiso 1 1 calc R U . . .
H55C H 0.315674 0.883459 0.172092 0.082 Uiso 1 1 calc R U . . .

loop_
_atom_site_aniso_label
_atom_site_aniso_U_11
_atom_site_aniso_U_22
_atom_site_aniso_U_33
_atom_site_aniso_U_23
_atom_site_aniso_U_13
_atom_site_aniso_U_12
Al1 0.0313(3) 0.0268(3) 0.0303(3) -0.0027(2) -0.0088(2) -0.0102(2)
N1 0.0330(8) 0.0303(8) 0.0326(8) -0.0054(6) -0.0110(6) -0.0098(7)
C1 0.0387(10) 0.0317(10) 0.0378(10) -0.0078(8) -0.0129(8) -0.0089(8)
C2 0.0421(11) 0.0369(11) 0.0447(11) -0.0097(9) -0.0201(9) -0.0113(9)
N3 0.0312(8) 0.0284(8) 0.0351(8) -0.0013(7) -0.0105(7) -0.0092(7)
C3 0.0351(10) 0.0314(10) 0.0432(11) -0.0015(8) -0.0156(8) -0.0113(8)
C4 0.0451(12) 0.0435(12) 0.0591(14) -0.0241(11) -0.0189(10) -0.0056(10)
C5 0.0374(11) 0.0434(13) 0.0681(15) -0.0116(11) -0.0201(11) -0.0141(10)
C6 0.0338(10) 0.0292(10) 0.0453(11) -0.0110(8) -0.0146(8) -0.0072(8)
C7 0.0482(12) 0.0294(10) 0.0484(12) -0.0085(9) -0.0233(10) -0.0055(9)
C8 0.0538(14) 0.0389(12) 0.0695(16) -0.0088(11) -0.0366(13) -0.0017(11)
C9 0.0425(13) 0.0501(15) 0.096(2) -0.0217(15) -0.0362(14) -0.0017(11)
C10 0.0344(11) 0.0499(14) 0.0747(17) -0.0190(13) -0.0133(11) -0.0118(10)
C11 0.0349(10) 0.0382(11) 0.0525(12) -0.0136(10) -0.0122(9) -0.0113(9)
C12 0.0539(13) 0.0385(12) 0.0444(12) -0.0014(10) -0.0172(10) -0.0029(10)
C13 0.098(2) 0.116(3) 0.0664(19) -0.029(2) 0.0049(17) -0.073(2)
C14 0.149(4) 0.103(3) 0.0489(16) 0.0099(16) -0.0322(19) -0.084(3)
C15 0.0385(11) 0.0497(13) 0.0493(13) -0.0095(10) -0.0026(10) -0.0159(10)
C16 0.0751(19) 0.077(2) 0.0580(16) -0.0224(15) -0.0064(14) -0.0180(16)
C17 0.0635(16) 0.0488(15) 0.0622(16) -0.0062(12) -0.0036(13) -0.0218(13)
C18 0.0288(9) 0.0358(10) 0.0377(10) -0.0056(8) -0.0075(8) -0.0114(8)
C19 0.0318(10) 0.0373(11) 0.0429(11) -0.0067(9) -0.0084(8) -0.0107(9)
C20 0.0380(11) 0.0420(12) 0.0528(13) -0.0119(10) -0.0067(10) -0.0058(10)
C21 0.0430(12) 0.0558(15) 0.0542(14) -0.0209(12) -0.0007(11) -0.0086(11)
C22 0.0427(12) 0.0690(17) 0.0379(12) -0.0094(11) -0.0007(10) -0.0201(12)
C23 0.0349(10) 0.0472(12) 0.0404(11) -0.0013(9) -0.0077(9) -0.0182(9)
C24 0.0421(11) 0.0360(11) 0.0417(11) -0.0035(9) -0.0141(9) -0.0038(9)
C25 0.0498(13) 0.0499(14) 0.0603(15) -0.0126(12) -0.0256(11) -0.0016(11)
C26 0.0626(15) 0.0454(14) 0.0529(14) 0.0027(11) -0.0170(12) -0.0170(12)
C27 0.0429(12) 0.0600(16) 0.0436(12) 0.0104(11) -0.0066(10) -0.0159(11)
C28 0.118(3) 0.078(2) 0.0700(19) 0.0236(16) -0.055(2) -0.051(2)
C29 0.123(3) 0.0467(16) 0.0599(17) 0.0013(13) -0.0366(18) -0.0179(17)
C30 0.0318(9) 0.0289(10) 0.0372(10) -0.0109(8) -0.0083(8) -0.0073(8)
B31 0.0398(12) 0.0364(12) 0.0305(11) -0.0065(9) -0.0087(9) -0.0138(10)
N32 0.0400(9) 0.0342(9) 0.0327(8) -0.0053(7) -0.0073(7) -0.0158(7)
C33 0.0426(12) 0.0398(12) 0.0515(13) -0.0110(10) -0.0149(10) -0.0121(10)
C34 0.0388(11) 0.0449(13) 0.0653(15) -0.0187(11) -0.0125(11) -0.0088(10)
N35 0.0474(12) 0.0511(13) 0.0953(18) -0.0302(12) -0.0180(12) -0.0054(10)
C36 0.0393(10) 0.0277(9) 0.0347(10) -0.0052(8) -0.0065(8) -0.0111(8)
C37 0.0548(13) 0.0343(11) 0.0346(10) -0.0045(8) -0.0108(9) -0.0152(10)
C38 0.0601(14) 0.0362(11) 0.0336(10) -0.0018(9) -0.0050(10) -0.0165(10)
C39 0.0415(11) 0.0287(10) 0.0460(12) -0.0080(9) 0.0001(9) -0.0093(9)
C40 0.0366(10) 0.0338(10) 0.0455(11) -0.0113(9) -0.0076(9) -0.0093(9)
C41 0.0380(10) 0.0306(10) 0.0344(10) -0.0081(8) -0.0061(8) -0.0091(8)
C42 0.0862(19) 0.0617(16) 0.0373(12) 0.0010(11) -0.0226(12) -0.0350(15)
C43 0.0547(14) 0.0413(13) 0.0619(15) -0.0041(11) 0.0010(12) -0.0212(11)
C44 0.0458(12) 0.0496(13) 0.0362(11) -0.0082(9) -0.0104(9) -0.0192(10)
C45 0.0452(16) 0.072(2) 0.164(4) -0.043(2) -0.012(2) -0.0121(15)
C46 0.0628(18) 0.0553(17) 0.129(3) -0.0425(19) -0.0292(19) 0.0019(14)
N47 0.0449(10) 0.0355(9) 0.0376(9) -0.0066(7) -0.0078(7) -0.0174(8)
C48 0.0597(14) 0.0392(11) 0.0297(10) 0.0010(8) -0.0095(9) -0.0266(10)
C49 0.0750(17) 0.0431(13) 0.0317(11) -0.0030(9) -0.0051(11) -0.0276(12)
C50 0.104(2) 0.0569(16) 0.0335(12) -0.0093(11) -0.0109(13) -0.0352(16)
C51 0.116(3) 0.0706(19) 0.0421(13) -0.0006(13) -0.0322(15) -0.0522(19)
C52 0.0841(19) 0.0623(17) 0.0494(14) 0.0086(12) -0.0301(14) -0.0412(15)
C53 0.0620(15) 0.0446(13) 0.0402(11) 0.0052(10) -0.0174(10) -0.0294(11)
C54 0.0733(18) 0.0550(16) 0.0529(15) -0.0147(12) -0.0003(13) -0.0166(14)
C55 0.0488(13) 0.0560(15) 0.0618(15) -0.0054(12) -0.0176(12) -0.0157(12)

loop_
_atom_type_symbol
_atom_type_description
_atom_type_scat_dispersion_real
_atom_type_scat_dispersion_imag
_atom_type_scat_source
C C 0.0181 0.0091 'International Tables Vol C Tables 4.2.6.8 and 6.1.1.4'
H H 0.0000 0.0000 'International Tables Vol C Tables 4.2.6.8 and 6.1.1.4'
Al Al 0.2130 0.2455 'International Tables Vol C Tables 4.2.6.8 and 6.1.1.4'
B B 0.0090 0.0039 'International Tables Vol C Tables 4.2.6.8 and 6.1.1.4'
N N 0.0311 0.0180 'International Tables Vol C Tables 4.2.6.8 and 6.1.1.4'

loop_
_geom_angle_atom_site_label_1
_geom_angle_atom_site_label_2
_geom_angle_atom_site_label_3
_geom_angle
_geom_angle_site_symmetry_1
_geom_angle_site_symmetry_3
_geom_angle_publ_flag
N1 Al1 N3 95.39(7) . . ?
N1 Al1 C30 115.14(8) . . ?
N3 Al1 C30 119.08(8) . . ?
C1 N1 C6 117.79(17) . . ?
C1 N1 Al1 118.34(14) . . ?
C6 N1 Al1 123.51(12) . . ?
N1 C1 C2 122.52(19) . . ?
N1 C1 C4 119.99(18) . . ?
C2 C1 C4 117.48(18) . . ?
C3 C2 C1 127.37(19) . . ?
C3 N3 C18 120.84(16) . . ?
C3 N3 Al1 118.34(14) . . ?
C18 N3 Al1 119.03(12) . . ?
N3 C3 C2 123.07(18) . . ?
N3 C3 C5 120.58(19) . . ?
C2 C3 C5 116.34(18) . . ?
C7 C6 C11 122.1(2) . . ?
C7 C6 N1 118.29(19) . . ?
C11 C6 N1 119.58(19) . . ?
C8 C7 C6 117.6(2) . . ?
C8 C7 C12 120.6(2) . . ?
C6 C7 C12 121.8(2) . . ?
C9 C8 C7 121.0(2) . . ?
C10 C9 C8 120.5(2) . . ?
C9 C10 C11 121.2(2) . . ?
C10 C11 C6 117.5(2) . . ?
C10 C11 C15 120.0(2) . . ?
C6 C11 C15 122.47(19) . . ?
C13 C12 C14 109.3(2) . . ?
C13 C12 C7 112.3(2) . . ?
C14 C12 C7 115.0(2) . . ?
C11 C15 C17 110.8(2) . . ?
C11 C15 C16 112.8(2) . . ?
C17 C15 C16 109.4(2) . . ?
C19 C18 C23 121.82(19) . . ?
C19 C18 N3 119.08(18) . . ?
C23 C18 N3 119.07(18) . . ?
C20 C19 C18 117.4(2) . . ?
C20 C19 C24 119.33(19) . . ?
C18 C19 C24 123.21(19) . . ?
C21 C20 C19 121.4(2) . . ?
C20 C21 C22 120.3(2) . . ?
C21 C22 C23 121.3(2) . . ?
C22 C23 C18 117.7(2) . . ?
C22 C23 C27 121.5(2) . . ?
C18 C23 C27 120.8(2) . . ?
C19 C24 C26 111.95(19) . . ?
C19 C24 C25 112.04(19) . . ?
C26 C24 C25 109.4(2) . . ?
C29 C27 C28 108.6(2) . . ?
C29 C27 C23 111.2(2) . . ?
C28 C27 C23 114.7(2) . . ?
N47 C30 B31 121.63(17) . . ?
N47 C30 Al1 119.08(14) . . ?
B31 C30 Al1 118.62(14) . . ?
N32 B31 C30 127.25(16) . . ?
B31 N32 C36 119.15(17) . . ?
B31 N32 C33 125.06(17) . . ?
C36 N32 C33 115.40(17) . . ?
N32 C33 C34 113.58(18) . . ?
N35 C34 C33 113.1(2) . . ?
C45 N35 C46 109.8(3) . . ?
C45 N35 C34 112.0(2) . . ?
C46 N35 C34 111.0(2) . . ?
C41 C36 C37 120.76(19) . . ?
C41 C36 N32 119.92(18) . . ?
C37 C36 N32 119.29(18) . . ?
C36 C37 C38 118.5(2) . . ?
C36 C37 C42 121.7(2) . . ?
C38 C37 C42 119.8(2) . . ?
C39 C38 C37 122.1(2) . . ?
C38 C39 C40 118.3(2) . . ?
C38 C39 C43 121.2(2) . . ?
C40 C39 C43 120.5(2) . . ?
C39 C40 C41 121.9(2) . . ?
C36 C41 C40 118.38(19) . . ?
C36 C41 C44 121.45(18) . . ?
C40 C41 C44 120.16(19) . . ?
C30 N47 C48 117.98(17) . . ?
C49 C48 C53 120.9(2) . . ?
C49 C48 N47 119.4(2) . . ?
C53 C48 N47 119.7(2) . . ?
C50 C49 C48 118.4(3) . . ?
C50 C49 C54 119.6(3) . . ?
C48 C49 C54 122.0(2) . . ?
C51 C50 C49 121.4(3) . . ?
C50 C51 C52 120.0(2) . . ?
C51 C52 C53 121.1(3) . . ?
C52 C53 C48 118.2(2) . . ?
C52 C53 C55 119.1(2) . . ?
C48 C53 C55 122.7(2) . . ?

loop_
_geom_bond_atom_site_label_1
_geom_bond_atom_site_label_2
_geom_bond_distance
_geom_bond_site_symmetry_2
_geom_bond_publ_flag
Al1 N1 1.9081(17) . ?
Al1 N3 1.9144(17) . ?
Al1 C30 2.0203(19) . ?
N1 C1 1.342(3) . ?
N1 C6 1.445(3) . ?
C1 C2 1.395(3) . ?
C1 C4 1.508(3) . ?
C2 C3 1.392(3) . ?
N3 C3 1.336(3) . ?
N3 C18 1.443(3) . ?
C3 C5 1.506(3) . ?
C6 C7 1.403(3) . ?
C6 C11 1.408(3) . ?
C7 C8 1.392(3) . ?
C7 C12 1.521(3) . ?
C8 C9 1.381(4) . ?
C9 C10 1.379(4) . ?
C10 C11 1.389(3) . ?
C11 C15 1.519(3) . ?
C12 C13 1.500(4) . ?
C12 C14 1.503(4) . ?
C15 C17 1.521(3) . ?
C15 C16 1.540(4) . ?
C18 C19 1.409(3) . ?
C18 C23 1.410(3) . ?
C19 C20 1.400(3) . ?
C19 C24 1.521(3) . ?
C20 C21 1.371(4) . ?
C21 C22 1.384(4) . ?
C22 C23 1.389(3) . ?
C23 C27 1.526(3) . ?
C24 C26 1.533(3) . ?
C24 C25 1.535(3) . ?
C27 C29 1.509(4) . ?
C27 C28 1.511(4) . ?
C30 N47 1.279(3) . ?
C30 B31 1.594(3) . ?
B31 N32 1.401(3) . ?
N32 C36 1.449(3) . ?
N32 C33 1.477(3) . ?
C33 C34 1.518(3) . ?
C34 N35 1.456(3) . ?
N35 C45 1.438(4) . ?
N35 C46 1.451(4) . ?
C36 C41 1.393(3) . ?
C36 C37 1.398(3) . ?
C37 C38 1.399(3) . ?
C37 C42 1.502(3) . ?
C38 C39 1.373(3) . ?
C39 C40 1.388(3) . ?
C39 C43 1.514(3) . ?
C40 C41 1.402(3) . ?
C41 C44 1.504(3) . ?
N47 C48 1.437(3) . ?
C48 C49 1.403(3) . ?
C48 C53 1.406(4) . ?
C49 C50 1.391(4) . ?
C49 C54 1.502(4) . ?
C50 C51 1.372(5) . ?
C51 C52 1.378(4) . ?
C52 C53 1.400(3) . ?
C53 C55 1.501(4) . ?
